data_4331011
loop_
_publ_author_name
'Aline Arnold'
'Christian Limberg'
'Ramona Metzinger'

_publ_contact_author_address
;
      Institut fuer Chemie
      Humboldt Universitaet zu Berlin
      Brook-Taylor-Str. 2
      12489 Berlin
      Germany
;
_publ_contact_author_email ramona.metzinger@chemie.hu-berlin.de
_publ_contact_author_fax 0049-30-20936966
_publ_contact_author_name 'Ramona Metzinger'
_publ_contact_author_phone 0049-30-20937391
_publ_section_title
;
 Chiral Tripodal Ligand Containing Three N-Heterocyclic Donor Functions
 and Its Copper Complexes: Crystallization of [LCuI]22+/[L2CuII]2+
 Stereoisomers and Tyrosinase Activity
;
_journal_name_full 'Inorganic Chemistry'
_journal_page_first 12210
_journal_page_last 12217
_journal_paper_doi 10.1021/ic301391s
_journal_volume 51
_journal_year 2012
_chemical_formula_moiety 'C54 H48 Cu N10 O2, 2(C F3 O3 S), C2 H3 N'
_chemical_formula_sum 'C58 H51 Cu F6 N11 O8 S2'
_chemical_formula_weight 1271.76
_chemical_name_systematic
; 
 ? 
;
_space_group_IT_number 9
_symmetry_cell_setting monoclinic
_symmetry_space_group_name_Hall 'C -2yc'
_symmetry_space_group_name_H-M 'C 1 c 1'
_atom_sites_solution_hydrogens geom
_atom_sites_solution_primary direct
_atom_sites_solution_secondary difmap
_audit_creation_method SHELXL-97
_cell_angle_alpha 90.00
_cell_angle_beta 94.864(8)
_cell_angle_gamma 90.00
_cell_formula_units_Z 4
_cell_length_a 10.8488(10)
_cell_length_b 21.8798(12)
_cell_length_c 24.157(3)
_cell_measurement_reflns_used 56437
_cell_measurement_temperature 100(2)
_cell_measurement_theta_max 29.63
_cell_measurement_theta_min 3.15
_cell_volume 5713.5(9)
_computing_cell_refinement 'X-AREA (Stoe & Cie, 2002)'
_computing_data_collection 'X-AREA (Stoe & Cie, 2002)'
_computing_data_reduction 'X-RED (Stoe & Cie, 2002)'
_computing_molecular_graphics 'PLATON, 1990'
_computing_publication_material 'PLATON, 1990'
_computing_structure_refinement 'SHELXL97 (Sheldrick, 1997)'
_computing_structure_solution 'SHELXS97 (Sheldrick, 1997)'
_diffrn_ambient_temperature 100(2)
_diffrn_detector_area_resol_mean 6.67
_diffrn_measured_fraction_theta_full 0.998
_diffrn_measured_fraction_theta_max 0.998
_diffrn_measurement_device 'Stoe IPDS-2t diffractometer'
_diffrn_measurement_method '\w-rotation,\w-incr.=1\%,319 exposures'
_diffrn_radiation_collimation '0.5 mm diameter monocapillary'
_diffrn_radiation_monochromator 'planar graphite'
_diffrn_radiation_source 'long fine focus sealed x-ray tube'
_diffrn_radiation_type MoK\a
_diffrn_radiation_wavelength 0.71073
_diffrn_reflns_av_R_equivalents 0.0936
_diffrn_reflns_av_sigmaI/netI 0.0589
_diffrn_reflns_limit_h_max 13
_diffrn_reflns_limit_h_min -13
_diffrn_reflns_limit_k_max 26
_diffrn_reflns_limit_k_min -26
_diffrn_reflns_limit_l_max 29
_diffrn_reflns_limit_l_min -29
_diffrn_reflns_number 39281
_diffrn_reflns_theta_full 25.00
_diffrn_reflns_theta_max 26.00
_diffrn_reflns_theta_min 3.37
_diffrn_standards_decay_% 'no decay'
_diffrn_standards_interval_count 0
_diffrn_standards_interval_time 0
_diffrn_standards_number 0
_exptl_absorpt_coefficient_mu 0.541
_exptl_absorpt_correction_type none
_exptl_absorpt_process_details none
_exptl_crystal_colour green
_exptl_crystal_density_diffrn 1.478
_exptl_crystal_description plate
_exptl_crystal_F_000 2620
_exptl_crystal_size_max 0.36
_exptl_crystal_size_mid 0.25
_exptl_crystal_size_min 0.12
_refine_diff_density_max 0.728
_refine_diff_density_min -0.446
_refine_diff_density_rms 0.061
_refine_ls_abs_structure_details 'Flack H D (1983), Acta Cryst. A39, 876-881'
_refine_ls_abs_structure_Flack 0.013(6)
_refine_ls_extinction_method none
_refine_ls_goodness_of_fit_ref 1.007
_refine_ls_hydrogen_treatment constr
_refine_ls_matrix_type full
_refine_ls_number_parameters 782
_refine_ls_number_reflns 11079
_refine_ls_number_restraints 2
_refine_ls_restrained_S_all 1.007
_refine_ls_R_factor_all 0.0376
_refine_ls_R_factor_gt 0.0349
_refine_ls_shift/su_max 0.001
_refine_ls_shift/su_mean 0.000
_refine_ls_structure_factor_coef Fsqd
_refine_ls_weighting_details 'calc w=1/[\s^2^(Fo^2^)+(0.0544P)^2^+0.0000P] where P=(Fo^2^+2Fc^2^)/3'
_refine_ls_weighting_scheme calc
_refine_ls_wR_factor_gt 0.0823
_refine_ls_wR_factor_ref 0.0834
_reflns_number_gt 10499
_reflns_number_total 11079
_reflns_threshold_expression >2sigma(I)
_cod_data_source_file ic301391s_si_001_5.cif
_cod_data_source_block moni107_complex4rac
_cod_database_code 4331011

loop_
_symmetry_equiv_pos_as_xyz
'x, y, z'
'x, -y, z+1/2'
'x+1/2, y+1/2, z'
'x+1/2, -y+1/2, z+1/2'

loop_
_atom_site_label
_atom_site_type_symbol
_atom_site_fract_x
_atom_site_fract_y
_atom_site_fract_z
_atom_site_U_iso_or_equiv
_atom_site_adp_type
_atom_site_occupancy
_atom_site_symmetry_multiplicity
_atom_site_calc_flag
_atom_site_refinement_flags
C1 C 0.1130(2) 0.98520(11) 0.95971(9) 0.0121(4) Uani 1 1 d .
C2 C 0.0963(2) 1.08549(11) 0.94810(10) 0.0143(5) Uani 1 1 d .
C3 C 0.0657(2) 1.05702(11) 0.89849(9) 0.0116(4) Uani 1 1 d .
C4 C 0.0193(2) 1.08579(10) 0.84545(10) 0.0132(4) Uani 1 1 d .
C5 C 0.0616(2) 1.06765(11) 0.79511(10) 0.0152(5) Uani 1 1 d .
H15 H 0.1244 1.0374 0.7945 0.018 Uiso 1 1 calc R
C6 C 0.0116(2) 1.09398(12) 0.74551(10) 0.0191(5) Uani 1 1 d .
H17 H 0.0407 1.0817 0.7112 0.023 Uiso 1 1 calc R
C7 C -0.0802(2) 1.13790(12) 0.74618(11) 0.0206(5) Uani 1 1 d .
H13 H -0.1153 1.1551 0.7124 0.025 Uiso 1 1 calc R
C8 C -0.1207(2) 1.15664(12) 0.79646(11) 0.0198(5) Uani 1 1 d .
H16 H -0.1823 1.1874 0.7971 0.024 Uiso 1 1 calc R
C9 C -0.0713(2) 1.13044(11) 0.84584(10) 0.0165(5) Uani 1 1 d .
H18 H -0.0997 1.1432 0.8801 0.020 Uiso 1 1 calc R
C10 C 0.1025(2) 1.15106(11) 0.96280(10) 0.0145(5) Uani 1 1 d .
C11 C 0.1889(3) 1.18868(13) 0.94102(11) 0.0264(6) Uani 1 1 d .
H34 H 0.2464 1.1721 0.9175 0.032 Uiso 1 1 calc R
C12 C 0.1915(3) 1.25085(14) 0.95366(13) 0.0329(7) Uani 1 1 d .
H36 H 0.2501 1.2768 0.9384 0.039 Uiso 1 1 calc R
C13 C 0.1088(3) 1.27482(12) 0.98839(11) 0.0267(6) Uani 1 1 d .
H32 H 0.1107 1.3172 0.9969 0.032 Uiso 1 1 calc R
C14 C 0.0240(2) 1.23744(12) 1.01057(10) 0.0200(5) Uani 1 1 d .
H35 H -0.0319 1.2540 1.0348 0.024 Uiso 1 1 calc R
C15 C 0.0197(2) 1.17575(12) 0.99777(10) 0.0187(5) Uani 1 1 d .
H33 H -0.0398 1.1502 1.0129 0.022 Uiso 1 1 calc R
C16 C 0.1562(3) 1.05103(12) 1.04626(10) 0.0235(6) Uani 1 1 d .
H42C H 0.1883 1.0927 1.0514 0.028 Uiso 1 1 calc R
H42B H 0.2192 1.0218 1.0609 0.028 Uiso 1 1 calc R
H42A H 0.0818 1.0464 1.0662 0.028 Uiso 1 1 calc R
C17 C 0.1221(2) 0.92431(10) 0.98995(9) 0.0112(4) Uani 1 1 d .
C18 C 0.0007(2) 0.91661(10) 1.01806(10) 0.0117(4) Uani 1 1 d .
C19 C -0.0057(2) 0.91298(11) 1.07485(10) 0.0158(5) Uani 1 1 d .
H12 H 0.0668 0.9149 1.0998 0.019 Uiso 1 1 calc R
C20 C -0.1216(2) 0.90639(12) 1.09408(10) 0.0179(5) Uani 1 1 d .
H10 H -0.1299 0.9028 1.1328 0.021 Uiso 1 1 calc R
C21 C -0.2250(2) 0.90510(12) 1.05674(11) 0.0188(5) Uani 1 1 d .
H9 H -0.3054 0.9011 1.0691 0.023 Uiso 1 1 calc R
C22 C -0.2083(2) 0.90984(12) 1.00067(11) 0.0183(5) Uani 1 1 d .
H8 H -0.2796 0.9096 0.9750 0.022 Uiso 1 1 calc R
C23 C 0.1338(2) 0.86895(11) 0.95306(9) 0.0124(4) Uani 1 1 d .
C24 C 0.1223(2) 0.80522(11) 0.88349(10) 0.0161(5) Uani 1 1 d .
H24 H 0.1100 0.7892 0.8469 0.019 Uiso 1 1 calc R
C25 C 0.1571(2) 0.77254(11) 0.92979(10) 0.0184(5) Uani 1 1 d .
H23 H 0.1736 0.7299 0.9318 0.022 Uiso 1 1 calc R
C26 C 0.1950(2) 0.79419(12) 1.03165(10) 0.0197(5) Uani 1 1 d .
H22A H 0.2725 0.8138 1.0460 0.030 Uiso 1 1 calc R
H22B H 0.2049 0.7497 1.0333 0.030 Uiso 1 1 calc R
H22C H 0.1284 0.8065 1.0543 0.030 Uiso 1 1 calc R
C27 C 0.3406(2) 0.93141(13) 1.00984(11) 0.0196(5) Uani 1 1 d .
H44A H 0.3450 0.9714 0.9918 0.024 Uiso 1 1 calc R
H44B H 0.3515 0.8990 0.9827 0.024 Uiso 1 1 calc R
H44C H 0.4061 0.9285 1.0403 0.024 Uiso 1 1 calc R
C28 C -0.2057(2) 0.94132(10) 0.78270(9) 0.0108(4) Uani 1 1 d .
C29 C -0.3252(2) 0.99687(11) 0.83179(11) 0.0176(5) Uani 1 1 d .
C30 C -0.2111(2) 0.99435(11) 0.85916(10) 0.0148(5) Uani 1 1 d .
C31 C -0.2199(2) 0.83387(11) 0.74996(10) 0.0130(4) Uani 1 1 d .
C32 C -0.3001(2) 0.80244(12) 0.71243(10) 0.0178(5) Uani 1 1 d .
H30 H -0.3290 0.8201 0.6778 0.021 Uiso 1 1 calc R
C33 C -0.3368(2) 0.74438(12) 0.72703(12) 0.0226(5) Uani 1 1 d .
H27 H -0.3932 0.7218 0.7028 0.027 Uiso 1 1 calc R
C34 C -0.2902(2) 0.71951(12) 0.77755(12) 0.0237(5) Uani 1 1 d .
H29 H -0.3126 0.6795 0.7882 0.028 Uiso 1 1 calc R
C35 C -0.2105(2) 0.75490(12) 0.81181(11) 0.0202(5) Uani 1 1 d .
H26 H -0.1792 0.7382 0.8465 0.024 Uiso 1 1 calc R
C36 C -0.1690(2) 0.89760(10) 0.73781(9) 0.0106(4) Uani 1 1 d .
C37 C -0.0301(2) 0.88962(10) 0.73624(9) 0.0101(4) Uani 1 1 d .
C38 C 0.1683(2) 0.88049(10) 0.75976(9) 0.0115(4) Uani 1 1 d .
C39 C 0.1473(2) 0.85877(10) 0.70648(9) 0.0113(4) Uani 1 1 d .
C40 C 0.2843(2) 0.88068(11) 0.79559(9) 0.0123(4) Uani 1 1 d .
C41 C 0.3153(2) 0.92912(11) 0.83199(10) 0.0154(5) Uani 1 1 d .
H48 H 0.2632 0.9640 0.8321 0.019 Uiso 1 1 calc R
C42 C 0.4221(2) 0.92627(13) 0.86803(10) 0.0204(5) Uani 1 1 d .
H53 H 0.4426 0.9593 0.8927 0.025 Uiso 1 1 calc R
C43 C 0.4985(2) 0.87596(14) 0.86829(11) 0.0244(6) Uani 1 1 d .
H54 H 0.5706 0.8741 0.8934 0.029 Uiso 1 1 calc R
C44 C 0.4700(2) 0.82796(13) 0.83181(12) 0.0230(5) Uani 1 1 d .
H51 H 0.5231 0.7935 0.8316 0.028 Uiso 1 1 calc R
C45 C 0.3635(2) 0.83058(12) 0.79567(10) 0.0170(5) Uani 1 1 d .
H50 H 0.3445 0.7978 0.7707 0.020 Uiso 1 1 calc R
C46 C 0.2388(2) 0.83971(12) 0.66776(9) 0.0141(4) Uani 1 1 d .
C47 C 0.3341(2) 0.88044(12) 0.65852(10) 0.0152(5) Uani 1 1 d .
H52 H 0.3371 0.9195 0.6758 0.018 Uiso 1 1 calc R
C48 C 0.4251(2) 0.86365(13) 0.62372(10) 0.0205(5) Uani 1 1 d .
H5 H 0.4908 0.8909 0.6178 0.025 Uiso 1 1 calc R
C49 C 0.4190(2) 0.80704(14) 0.59789(11) 0.0244(6) Uani 1 1 d .
H4 H 0.4802 0.7959 0.5738 0.029 Uiso 1 1 calc R
C50 C 0.3254(3) 0.76683(14) 0.60675(12) 0.0270(6) Uani 1 1 d .
H6 H 0.3218 0.7283 0.5886 0.032 Uiso 1 1 calc R
C51 C 0.2351(2) 0.78243(13) 0.64252(11) 0.0204(5) Uani 1 1 d .
H2 H 0.1718 0.7541 0.6495 0.025 Uiso 1 1 calc R
C52 C -0.0409(2) 0.84049(13) 0.64013(10) 0.0185(5) Uani 1 1 d .
H59A H -0.0806 0.8013 0.6471 0.022 Uiso 1 1 calc R
H59B H 0.0203 0.8346 0.6130 0.022 Uiso 1 1 calc R
H59C H -0.1036 0.8698 0.6255 0.022 Uiso 1 1 calc R
C53 C -0.1850(2) 0.97486(12) 0.66705(10) 0.0179(5) Uani 1 1 d .
H78C H -0.2232 0.9830 0.6295 0.021 Uiso 1 1 calc R
H78B H -0.0948 0.9749 0.6666 0.021 Uiso 1 1 calc R
H78A H -0.2098 1.0067 0.6924 0.021 Uiso 1 1 calc R
C54 C -0.4290(2) 0.95496(13) 0.74331(11) 0.0196(5) Uani 1 1 d .
H70A H -0.4338 0.9121 0.7315 0.023 Uiso 1 1 calc R
H70B H -0.4205 0.9811 0.7109 0.023 Uiso 1 1 calc R
H70C H -0.5046 0.9660 0.7605 0.023 Uiso 1 1 calc R
C55 C 0.5820(2) 0.94802(13) 0.50460(11) 0.0200(5) Uani 1 1 d .
C56 C 0.8717(3) 0.59655(13) 0.67420(11) 0.0216(5) Uani 1 1 d .
C57 C 0.9494(3) 0.61230(14) 0.84603(11) 0.0255(6) Uani 1 1 d .
C58 C 1.0519(3) 0.64703(15) 0.82630(13) 0.0323(7) Uani 1 1 d .
H47A H 1.0869 0.6245 0.7963 0.048 Uiso 1 1 calc R
H47B H 1.1159 0.6531 0.8570 0.048 Uiso 1 1 calc R
H47C H 1.0218 0.6869 0.8124 0.048 Uiso 1 1 calc R
Cu1 Cu 0.026235(18) 0.929398(12) 0.852590(11) 0.00990(7) Uani 1 1 d .
F1 F 0.86212(17) 0.58346(9) 0.72788(7) 0.0349(4) Uani 1 1 d .
F2 F 0.87149(17) 0.54322(8) 0.64697(7) 0.0326(4) Uani 1 1 d .
F3 F 0.76897(15) 0.62632(9) 0.65574(7) 0.0327(4) Uani 1 1 d .
F4 F 0.47945(14) 0.91538(8) 0.49560(7) 0.0293(4) Uani 1 1 d .
F5 F 0.58063(15) 0.99120(8) 0.46505(7) 0.0295(4) Uani 1 1 d .
F6 F 0.57760(15) 0.97693(8) 0.55328(7) 0.0268(3) Uani 1 1 d .
N1 N 0.07635(17) 0.99445(9) 0.90637(8) 0.0108(4) Uani 1 1 d .
N2 N 0.12536(18) 1.03941(9) 0.98674(8) 0.0129(4) Uani 1 1 d .
N7 N 0.05597(17) 0.89960(9) 0.77766(8) 0.0106(4) Uani 1 1 d .
N8 N 0.02122(17) 0.86409(9) 0.69256(8) 0.0118(4) Uani 1 1 d .
N5 N 0.10764(18) 0.86575(9) 0.89820(8) 0.0134(4) Uani 1 1 d .
N6 N 0.16389(19) 0.81311(9) 0.97338(8) 0.0153(4) Uani 1 1 d .
N3 N -0.13632(17) 0.95916(9) 0.82783(8) 0.0118(4) Uani 1 1 d .
N4 N -0.32152(17) 0.96340(9) 0.78372(8) 0.0137(4) Uani 1 1 d .
N9 N -0.09793(19) 0.91476(9) 0.98075(8) 0.0149(4) Uani 1 1 d .
N10 N -0.17477(18) 0.81132(10) 0.79900(9) 0.0159(4) Uani 1 1 d .
N11 N 0.8705(3) 0.58404(14) 0.86078(11) 0.0350(6) Uani 1 1 d .
O1 O 0.22192(15) 0.92462(8) 1.03161(7) 0.0141(3) Uani 1 1 d .
O2 O -0.22495(15) 0.91636(8) 0.68548(7) 0.0131(3) Uani 1 1 d .
O3 O 1.00304(19) 0.65050(10) 0.60501(8) 0.0301(4) Uani 1 1 d .
O4 O 0.9938(2) 0.69553(9) 0.69656(9) 0.0309(5) Uani 1 1 d .
O5 O 1.10853(19) 0.60145(11) 0.68625(10) 0.0353(5) Uani 1 1 d .
O6 O 0.7116(2) 0.87548(10) 0.44896(8) 0.0292(4) Uani 1 1 d .
O7 O 0.82022(18) 0.94317(9) 0.51659(10) 0.0283(4) Uani 1 1 d .
O8 O 0.70434(19) 0.85670(9) 0.54797(9) 0.0280(4) Uani 1 1 d .
S2 S 0.72096(5) 0.90060(3) 0.50459(3) 0.01818(13) Uani 1 1 d .
S73 S 1.01079(5) 0.64114(3) 0.66446(3) 0.01981(13) Uani 1 1 d .

loop_
_atom_site_aniso_label
_atom_site_aniso_U_11
_atom_site_aniso_U_22
_atom_site_aniso_U_33
_atom_site_aniso_U_23
_atom_site_aniso_U_13
_atom_site_aniso_U_12
C1 0.0153(10) 0.0108(11) 0.0101(10) -0.0015(8) 0.0015(8) -0.0020(8)
C2 0.0205(11) 0.0122(11) 0.0102(11) 0.0005(9) 0.0022(9) -0.0038(9)
C3 0.0150(10) 0.0111(11) 0.0095(11) 0.0009(8) 0.0047(8) -0.0020(8)
C4 0.0176(10) 0.0112(10) 0.0107(11) 0.0017(9) -0.0002(9) -0.0059(10)
C5 0.0218(12) 0.0130(11) 0.0106(11) 0.0009(9) 0.0008(9) -0.0025(9)
C6 0.0288(13) 0.0189(12) 0.0094(11) -0.0004(10) 0.0015(10) -0.0054(10)
C7 0.0272(13) 0.0194(13) 0.0141(12) 0.0055(10) -0.0049(10) -0.0059(10)
C8 0.0220(12) 0.0161(12) 0.0208(13) 0.0059(10) -0.0008(10) 0.0014(10)
C9 0.0211(11) 0.0145(12) 0.0144(12) 0.0004(9) 0.0040(9) -0.0013(9)
C10 0.0239(11) 0.0102(11) 0.0089(10) -0.0024(9) -0.0008(9) -0.0020(9)
C11 0.0413(16) 0.0189(14) 0.0215(13) -0.0047(11) 0.0169(12) -0.0079(11)
C12 0.0519(18) 0.0170(14) 0.0324(16) -0.0048(12) 0.0189(14) -0.0134(12)
C13 0.0471(16) 0.0132(13) 0.0199(13) -0.0031(10) 0.0042(12) -0.0043(12)
C14 0.0258(12) 0.0183(13) 0.0156(12) -0.0024(10) 0.0011(10) 0.0010(10)
C15 0.0241(12) 0.0175(12) 0.0147(11) -0.0018(9) 0.0028(9) -0.0043(10)
C16 0.0462(16) 0.0167(13) 0.0063(11) -0.0026(9) -0.0048(10) -0.0051(11)
C17 0.0164(10) 0.0110(11) 0.0061(10) -0.0007(8) 0.0004(8) -0.0014(8)
C18 0.0178(11) 0.0079(11) 0.0100(10) 0.0005(8) 0.0042(8) -0.0011(8)
C19 0.0222(11) 0.0136(11) 0.0111(11) 0.0000(9) -0.0014(9) 0.0024(9)
C20 0.0285(13) 0.0133(11) 0.0125(11) 0.0008(9) 0.0050(10) -0.0008(9)
C21 0.0197(11) 0.0165(12) 0.0212(13) -0.0002(10) 0.0083(10) -0.0018(9)
C22 0.0161(11) 0.0188(12) 0.0197(12) -0.0015(10) 0.0000(9) -0.0006(9)
C23 0.0151(10) 0.0112(11) 0.0110(11) 0.0016(9) 0.0020(9) -0.0002(8)
C24 0.0236(12) 0.0116(11) 0.0131(11) -0.0013(9) 0.0012(9) 0.0006(9)
C25 0.0285(13) 0.0107(11) 0.0159(11) -0.0018(9) 0.0022(10) 0.0011(9)
C26 0.0312(13) 0.0163(12) 0.0113(11) 0.0051(9) 0.0005(10) 0.0054(10)
C27 0.0145(11) 0.0266(14) 0.0175(12) 0.0016(10) 0.0006(9) -0.0025(10)
C28 0.0121(10) 0.0089(10) 0.0116(11) 0.0015(8) 0.0015(8) -0.0014(8)
C29 0.0180(11) 0.0151(11) 0.0203(13) -0.0017(9) 0.0056(10) 0.0007(9)
C30 0.0176(11) 0.0098(11) 0.0179(11) -0.0042(9) 0.0064(9) -0.0007(8)
C31 0.0117(10) 0.0139(11) 0.0137(11) 0.0009(9) 0.0029(8) -0.0005(8)
C32 0.0186(11) 0.0174(12) 0.0173(12) -0.0023(10) 0.0013(9) -0.0059(9)
C33 0.0239(13) 0.0172(13) 0.0266(13) -0.0033(11) 0.0026(10) -0.0061(10)
C34 0.0288(13) 0.0126(12) 0.0310(14) 0.0041(11) 0.0101(11) -0.0039(10)
C35 0.0233(12) 0.0194(13) 0.0187(12) 0.0066(10) 0.0065(10) 0.0029(10)
C36 0.0126(10) 0.0120(11) 0.0071(10) 0.0026(8) 0.0002(8) -0.0004(8)
C37 0.0127(10) 0.0119(11) 0.0060(10) -0.0012(8) 0.0020(8) -0.0030(8)
C38 0.0127(10) 0.0110(10) 0.0110(11) -0.0013(8) 0.0022(8) -0.0011(8)
C39 0.0137(10) 0.0108(11) 0.0100(10) -0.0007(8) 0.0041(8) -0.0016(8)
C40 0.0118(10) 0.0160(11) 0.0090(10) 0.0014(9) 0.0013(8) -0.0024(8)
C41 0.0149(10) 0.0189(12) 0.0127(11) -0.0013(9) 0.0023(9) -0.0032(9)
C42 0.0194(12) 0.0306(15) 0.0113(11) -0.0045(10) 0.0009(9) -0.0076(10)
C43 0.0175(12) 0.0377(16) 0.0169(12) 0.0046(11) -0.0043(9) -0.0019(11)
C44 0.0184(12) 0.0270(14) 0.0232(13) 0.0066(11) -0.0005(10) 0.0055(10)
C45 0.0173(11) 0.0193(13) 0.0143(11) 0.0005(9) 0.0010(9) -0.0003(9)
C46 0.0147(10) 0.0199(12) 0.0079(10) -0.0030(9) 0.0022(8) 0.0002(9)
C47 0.0168(11) 0.0192(12) 0.0097(10) 0.0014(9) 0.0021(9) -0.0005(9)
C48 0.0167(11) 0.0311(15) 0.0145(12) 0.0054(10) 0.0053(9) -0.0015(10)
C49 0.0199(12) 0.0381(16) 0.0162(12) -0.0030(11) 0.0079(10) 0.0070(11)
C50 0.0275(13) 0.0291(15) 0.0253(14) -0.0133(12) 0.0066(11) 0.0040(11)
C51 0.0216(12) 0.0218(13) 0.0183(12) -0.0064(10) 0.0043(10) -0.0019(10)
C52 0.0203(11) 0.0270(14) 0.0078(10) -0.0062(9) -0.0017(9) -0.0014(10)
C53 0.0212(12) 0.0188(13) 0.0133(11) 0.0070(9) -0.0006(9) -0.0016(9)
C54 0.0132(11) 0.0241(13) 0.0210(12) 0.0007(10) -0.0012(9) 0.0017(9)
C55 0.0204(12) 0.0223(13) 0.0172(12) 0.0035(10) 0.0014(9) 0.0026(10)
C56 0.0252(12) 0.0260(15) 0.0134(12) 0.0021(10) 0.0015(10) -0.0038(10)
C57 0.0314(14) 0.0229(14) 0.0213(14) -0.0064(11) -0.0036(11) 0.0096(12)
C58 0.0372(16) 0.0263(16) 0.0317(16) -0.0016(12) -0.0070(13) 0.0013(12)
Cu1 0.01325(12) 0.01009(13) 0.00622(12) -0.00165(11) 0.00014(9) 0.00054(10)
F1 0.0421(10) 0.0484(11) 0.0143(8) 0.0052(7) 0.0038(7) -0.0164(8)
F2 0.0478(10) 0.0234(9) 0.0262(9) -0.0020(7) -0.0003(7) -0.0098(8)
F3 0.0218(8) 0.0449(11) 0.0309(9) -0.0012(8) -0.0008(7) 0.0006(7)
F4 0.0213(8) 0.0364(10) 0.0298(9) 0.0028(7) -0.0010(7) -0.0041(7)
F5 0.0283(8) 0.0329(9) 0.0269(8) 0.0145(7) 0.0003(7) 0.0053(7)
F6 0.0307(8) 0.0262(8) 0.0240(8) -0.0040(7) 0.0052(7) 0.0074(7)
N1 0.0141(9) 0.0098(9) 0.0087(9) 0.0012(7) 0.0017(7) 0.0002(7)
N2 0.0213(9) 0.0114(10) 0.0058(9) -0.0019(7) 0.0000(7) -0.0041(7)
N7 0.0128(9) 0.0096(9) 0.0093(9) 0.0005(7) -0.0005(7) -0.0009(7)
N8 0.0140(9) 0.0151(10) 0.0063(9) -0.0020(7) 0.0007(7) -0.0029(7)
N5 0.0175(9) 0.0125(10) 0.0106(9) -0.0029(7) 0.0037(7) -0.0019(7)
N6 0.0228(10) 0.0124(10) 0.0111(10) 0.0027(8) 0.0036(8) 0.0031(8)
N3 0.0147(9) 0.0123(10) 0.0087(9) -0.0015(7) 0.0023(7) -0.0006(7)
N4 0.0134(9) 0.0134(10) 0.0145(10) 0.0003(8) 0.0019(8) 0.0003(7)
N9 0.0180(9) 0.0132(10) 0.0131(10) -0.0006(8) -0.0013(8) -0.0015(8)
N10 0.0180(9) 0.0152(10) 0.0146(9) 0.0020(8) 0.0031(8) 0.0016(8)
N11 0.0340(14) 0.0420(16) 0.0297(14) -0.0034(12) 0.0062(11) 0.0060(12)
O1 0.0149(8) 0.0182(9) 0.0087(8) 0.0018(6) -0.0015(6) -0.0004(6)
O2 0.0161(8) 0.0137(8) 0.0087(8) 0.0034(6) -0.0029(6) -0.0016(6)
O3 0.0361(11) 0.0358(12) 0.0192(10) 0.0037(8) 0.0080(8) -0.0075(9)
O4 0.0433(12) 0.0224(10) 0.0277(11) -0.0045(8) 0.0076(9) -0.0079(9)
O5 0.0266(10) 0.0382(13) 0.0402(13) 0.0021(10) -0.0023(9) 0.0046(9)
O6 0.0356(10) 0.0281(11) 0.0242(10) -0.0109(8) 0.0048(8) 0.0001(9)
O7 0.0221(9) 0.0187(9) 0.0435(13) -0.0077(9) -0.0014(8) 0.0015(8)
O8 0.0353(10) 0.0195(10) 0.0283(11) 0.0061(8) -0.0017(8) 0.0032(8)
S2 0.0198(3) 0.0146(3) 0.0198(3) -0.0021(2) -0.0005(2) 0.0021(2)
S73 0.0214(3) 0.0198(3) 0.0186(3) 0.0011(2) 0.0040(2) -0.0026(2)

loop_
_atom_type_symbol
_atom_type_description
_atom_type_scat_dispersion_real
_atom_type_scat_dispersion_imag
_atom_type_scat_source
C C 0.0033 0.0016 'International Tables Vol C Tables 4.2.6.8 and 6.1.1.4'
H H 0.0000 0.0000 'International Tables Vol C Tables 4.2.6.8 and 6.1.1.4'
Cu Cu 0.3201 1.2651 'International Tables Vol C Tables 4.2.6.8 and 6.1.1.4'
F F 0.0171 0.0103 'International Tables Vol C Tables 4.2.6.8 and 6.1.1.4'
N N 0.0061 0.0033 'International Tables Vol C Tables 4.2.6.8 and 6.1.1.4'
O O 0.0106 0.0060 'International Tables Vol C Tables 4.2.6.8 and 6.1.1.4'
S S 0.1246 0.1234 'International Tables Vol C Tables 4.2.6.8 and 6.1.1.4'

loop_
_geom_angle_atom_site_label_1
_geom_angle_atom_site_label_2
_geom_angle_atom_site_label_3
_geom_angle
N1 C1 N2 110.0(2)
N1 C1 C17 126.9(2)
N2 C1 C17 122.4(2)
C3 C2 N2 106.4(2)
C3 C2 C10 131.0(2)
N2 C2 C10 122.6(2)
C2 C3 N1 108.57(19)
C2 C3 C4 127.3(2)
N1 C3 C4 124.0(2)
C9 C4 C5 119.5(2)
C9 C4 C3 119.0(2)
C5 C4 C3 121.5(2)
C4 C5 C6 119.9(2)
C4 C5 H15 120.1
C6 C5 H15 120.1
C7 C6 C5 120.2(2)
C7 C6 H17 119.9
C5 C6 H17 119.9
C6 C7 C8 119.8(2)
C6 C7 H13 120.1
C8 C7 H13 120.1
C7 C8 C9 120.1(2)
C7 C8 H16 119.9
C9 C8 H16 119.9
C4 C9 C8 120.5(2)
C4 C9 H18 119.8
C8 C9 H18 119.8
C11 C10 C15 119.5(2)
C11 C10 C2 120.2(2)
C15 C10 C2 120.3(2)
C10 C11 C12 119.9(3)
C10 C11 H34 120.1
C12 C11 H34 120.1
C13 C12 C11 120.1(3)
C13 C12 H36 120.0
C11 C12 H36 120.0
C14 C13 C12 120.1(3)
C14 C13 H32 120.0
C12 C13 H32 120.0
C13 C14 C15 120.3(2)
C13 C14 H35 119.9
C15 C14 H35 119.9
C14 C15 C10 120.2(2)
C14 C15 H33 119.9
C10 C15 H33 119.9
N2 C16 H42C 109.5
N2 C16 H42B 109.5
H42C C16 H42B 109.5
N2 C16 H42A 109.5
H42C C16 H42A 109.5
H42B C16 H42A 109.5
O1 C17 C23 108.97(18)
O1 C17 C1 110.66(18)
C23 C17 C1 115.06(19)
O1 C17 C18 108.56(18)
C23 C17 C18 106.79(18)
C1 C17 C18 106.53(18)
N9 C18 C19 124.2(2)
N9 C18 C17 111.7(2)
C19 C18 C17 124.1(2)
C18 C19 C20 117.5(2)
C18 C19 H12 121.2
C20 C19 H12 121.2
C21 C20 C19 119.6(2)
C21 C20 H10 120.2
C19 C20 H10 120.2
C20 C21 C22 118.1(2)
C20 C21 H9 120.9
C22 C21 H9 120.9
N9 C22 C21 123.7(2)
N9 C22 H8 118.1
C21 C22 H8 118.1
N5 C23 N6 109.8(2)
N5 C23 C17 127.2(2)
N6 C23 C17 122.7(2)
C25 C24 N5 108.9(2)
C25 C24 H24 125.6
N5 C24 H24 125.6
C24 C25 N6 106.6(2)
C24 C25 H23 126.7
N6 C25 H23 126.7
N6 C26 H22A 109.5
N6 C26 H22B 109.5
H22A C26 H22B 109.5
N6 C26 H22C 109.5
H22A C26 H22C 109.5
H22B C26 H22C 109.5
O1 C27 H44A 109.5
O1 C27 H44B 109.5
H44A C27 H44B 109.5
O1 C27 H44C 109.5
H44A C27 H44C 109.5
H44B C27 H44C 109.5
N3 C28 N4 110.1(2)
N3 C28 C36 127.1(2)
N4 C28 C36 122.5(2)
C30 C29 N4 107.4(2)
C29 C30 N3 108.0(2)
N10 C31 C32 124.0(2)
N10 C31 C36 113.2(2)
C32 C31 C36 122.8(2)
C31 C32 C33 117.8(2)
C31 C32 H30 121.1
C33 C32 H30 121.1
C32 C33 C34 119.4(2)
C32 C33 H27 120.3
C34 C33 H27 120.3
C35 C34 C33 117.9(2)
C35 C34 H29 121.0
C33 C34 H29 121.0
N10 C35 C34 123.8(2)
N10 C35 H26 118.1
C34 C35 H26 118.1
O2 C36 C37 111.22(18)
O2 C36 C28 109.59(18)
C37 C36 C28 114.15(18)
O2 C36 C31 107.44(18)
C37 C36 C31 105.85(18)
C28 C36 C31 108.28(18)
N7 C37 N8 110.23(19)
N7 C37 C36 126.7(2)
N8 C37 C36 122.71(19)
C39 C38 N7 108.37(19)
C39 C38 C40 128.4(2)
N7 C38 C40 123.1(2)
C38 C39 N8 106.30(19)
C38 C39 C46 128.5(2)
N8 C39 C46 124.8(2)
C45 C40 C41 118.7(2)
C45 C40 C38 119.8(2)
C41 C40 C38 121.4(2)
C42 C41 C40 120.1(2)
C42 C41 H48 119.9
C40 C41 H48 119.9
C43 C42 C41 120.5(2)
C43 C42 H53 119.7
C41 C42 H53 119.7
C42 C43 C44 120.0(2)
C42 C43 H54 120.0
C44 C43 H54 120.0
C45 C44 C43 119.7(2)
C45 C44 H51 120.1
C43 C44 H51 120.1
C44 C45 C40 120.9(2)
C44 C45 H50 119.6
C40 C45 H50 119.6
C51 C46 C47 119.9(2)
C51 C46 C39 122.3(2)
C47 C46 C39 117.8(2)
C46 C47 C48 119.9(2)
C46 C47 H52 120.1
C48 C47 H52 120.1
C49 C48 C47 119.7(2)
C49 C48 H5 120.1
C47 C48 H5 120.1
C50 C49 C48 120.6(2)
C50 C49 H4 119.7
C48 C49 H4 119.7
C49 C50 C51 120.3(3)
C49 C50 H6 119.8
C51 C50 H6 119.8
C46 C51 C50 119.5(2)
C46 C51 H2 120.2
C50 C51 H2 120.2
N8 C52 H59A 109.5
N8 C52 H59B 109.5
H59A C52 H59B 109.5
N8 C52 H59C 109.5
H59A C52 H59C 109.5
H59B C52 H59C 109.5
O2 C53 H78C 109.5
O2 C53 H78B 109.5
H78C C53 H78B 109.5
O2 C53 H78A 109.5
H78C C53 H78A 109.5
H78B C53 H78A 109.5
N4 C54 H70A 109.5
N4 C54 H70B 109.5
H70A C54 H70B 109.5
N4 C54 H70C 109.5
H70A C54 H70C 109.5
H70B C54 H70C 109.5
F4 C55 F6 107.9(2)
F4 C55 F5 107.7(2)
F6 C55 F5 107.1(2)
F4 C55 S2 112.01(19)
F6 C55 S2 111.00(17)
F5 C55 S2 110.99(17)
F3 C56 F2 107.2(2)
F3 C56 F1 107.3(2)
F2 C56 F1 107.0(2)
F3 C56 S73 111.80(19)
F2 C56 S73 111.61(19)
F1 C56 S73 111.75(18)
N11 C57 C58 178.4(3)
C57 C58 H47A 109.5
C57 C58 H47B 109.5
H47A C58 H47B 109.5
C57 C58 H47C 109.5
H47A C58 H47C 109.5
H47B C58 H47C 109.5
N3 Cu1 N5 141.16(8)
N3 Cu1 N1 98.89(8)
N5 Cu1 N1 93.27(8)
N3 Cu1 N7 92.48(8)
N5 Cu1 N7 100.46(8)
N1 Cu1 N7 141.65(8)
C1 N1 C3 107.33(19)
C1 N1 Cu1 124.81(16)
C3 N1 Cu1 127.39(15)
C1 N2 C2 107.65(19)
C1 N2 C16 128.9(2)
C2 N2 C16 123.4(2)
C37 N7 C38 107.15(19)
C37 N7 Cu1 125.85(15)
C38 N7 Cu1 126.81(15)
C37 N8 C39 107.94(18)
C37 N8 C52 128.64(19)
C39 N8 C52 123.25(19)
C23 N5 C24 106.6(2)
C23 N5 Cu1 125.08(16)
C24 N5 Cu1 126.69(16)
C23 N6 C25 108.11(19)
C23 N6 C26 129.1(2)
C25 N6 C26 122.8(2)
C28 N3 C30 107.06(19)
C28 N3 Cu1 126.50(16)
C30 N3 Cu1 125.45(16)
C28 N4 C29 107.44(19)
C28 N4 C54 129.2(2)
C29 N4 C54 123.4(2)
C22 N9 C18 116.8(2)
C31 N10 C35 117.0(2)
C17 O1 C27 113.27(18)
C36 O2 C53 114.70(17)
O7 S2 O8 115.03(13)
O7 S2 O6 115.24(13)
O8 S2 O6 114.71(13)
O7 S2 C55 103.65(12)
O8 S2 C55 102.91(12)
O6 S2 C55 102.85(12)
O5 S73 O4 115.23(14)
O5 S73 O3 115.39(14)
O4 S73 O3 114.72(13)
O5 S73 C56 102.83(13)
O4 S73 C56 103.12(13)
O3 S73 C56 102.95(12)

loop_
_geom_bond_atom_site_label_1
_geom_bond_atom_site_label_2
_geom_bond_distance
C1 N1 1.331(3)
C1 N2 1.355(3)
C1 C17 1.519(3)
C2 C3 1.367(3)
C2 N2 1.392(3)
C2 C10 1.478(3)
C3 N1 1.386(3)
C3 C4 1.477(3)
C4 C9 1.386(4)
C4 C5 1.394(4)
C5 C6 1.397(3)
C5 H15 0.9500
C6 C7 1.385(4)
C6 H17 0.9500
C7 C8 1.388(4)
C7 H13 0.9500
C8 C9 1.389(3)
C8 H16 0.9500
C9 H18 0.9500
C10 C11 1.385(4)
C10 C15 1.393(4)
C11 C12 1.394(4)
C11 H34 0.9500
C12 C13 1.382(4)
C12 H36 0.9500
C13 C14 1.373(4)
C13 H32 0.9500
C14 C15 1.385(4)
C14 H35 0.9500
C15 H33 0.9500
C16 N2 1.471(3)
C16 H42C 0.9800
C16 H42B 0.9800
C16 H42A 0.9800
C17 O1 1.414(3)
C17 C23 1.516(3)
C17 C18 1.542(3)
C18 N9 1.340(3)
C18 C19 1.382(3)
C19 C20 1.385(4)
C19 H12 0.9500
C20 C21 1.379(4)
C20 H10 0.9500
C21 C22 1.386(4)
C21 H9 0.9500
C22 N9 1.333(3)
C22 H8 0.9500
C23 N5 1.333(3)
C23 N6 1.347(3)
C24 C25 1.354(4)
C24 N5 1.384(3)
C24 H24 0.9500
C25 N6 1.374(3)
C25 H23 0.9500
C26 N6 1.479(3)
C26 H22A 0.9800
C26 H22B 0.9800
C26 H22C 0.9800
C27 O1 1.439(3)
C27 H44A 0.9800
C27 H44B 0.9800
C27 H44C 0.9800
C28 N3 1.330(3)
C28 N4 1.349(3)
C28 C36 1.524(3)
C29 C30 1.354(4)
C29 N4 1.376(3)
C30 N3 1.389(3)
C31 N10 1.337(3)
C31 C32 1.385(3)
C31 C36 1.537(3)
C32 C33 1.386(4)
C32 H30 0.9500
C33 C34 1.391(4)
C33 H27 0.9500
C34 C35 1.383(4)
C34 H29 0.9500
C35 N10 1.338(3)
C35 H26 0.9500
C36 O2 1.416(3)
C36 C37 1.520(3)
C37 N7 1.328(3)
C37 N8 1.355(3)
C38 C39 1.373(3)
C38 N7 1.392(3)
C38 C40 1.466(3)
C39 N8 1.386(3)
C39 C46 1.481(3)
C40 C45 1.392(3)
C40 C41 1.400(3)
C41 C42 1.391(3)
C41 H48 0.9500
C42 C43 1.377(4)
C42 H53 0.9500
C43 C44 1.389(4)
C43 H54 0.9500
C44 C45 1.389(3)
C44 H51 0.9500
C45 H50 0.9500
C46 C51 1.393(4)
C46 C47 1.397(3)
C47 C48 1.399(4)
C47 H52 0.9500
C48 C49 1.386(4)
C48 H5 0.9500
C49 C50 1.375(4)
C49 H4 0.9500
C50 C51 1.402(4)
C50 H6 0.9500
C51 H2 0.9500
C52 N8 1.476(3)
C52 H59A 0.9800
C52 H59B 0.9800
C52 H59C 0.9800
C53 O2 1.434(3)
C53 H78C 0.9800
C53 H78B 0.9800
C53 H78A 0.9800
C54 N4 1.468(3)
C54 H70A 0.9800
C54 H70B 0.9800
C54 H70C 0.9800
C55 F4 1.324(3)
C55 F6 1.340(3)
C55 F5 1.343(3)
C55 S2 1.830(3)
C56 F3 1.334(3)
C56 F2 1.339(3)
C56 F1 1.341(3)
C56 S73 1.829(3)
C57 N11 1.138(4)
C57 C58 1.460(5)
C58 H47A 0.9800
C58 H47B 0.9800
C58 H47C 0.9800
Cu1 N3 1.9269(19)
Cu1 N5 1.941(2)
Cu1 N1 1.9723(19)
Cu1 N7 1.9760(19)
O3 S73 1.446(2)
O4 S73 1.441(2)
O5 S73 1.436(2)
O6 S2 1.447(2)
O7 S2 1.435(2)
O8 S2 1.444(2)

loop_
_geom_torsion_atom_site_label_1
_geom_torsion_atom_site_label_2
_geom_torsion_atom_site_label_3
_geom_torsion_atom_site_label_4
_geom_torsion
N2 C2 C3 N1 -0.3(3)
C10 C2 C3 N1 178.9(2)
N2 C2 C3 C4 175.2(2)
C10 C2 C3 C4 -5.5(4)
C2 C3 C4 C9 -43.9(4)
N1 C3 C4 C9 131.0(2)
C2 C3 C4 C5 138.1(3)
N1 C3 C4 C5 -47.0(3)
C9 C4 C5 C6 -0.8(4)
C3 C4 C5 C6 177.2(2)
C4 C5 C6 C7 -0.2(4)
C5 C6 C7 C8 1.3(4)
C6 C7 C8 C9 -1.4(4)
C5 C4 C9 C8 0.6(4)
C3 C4 C9 C8 -177.3(2)
C7 C8 C9 C4 0.4(4)
C3 C2 C10 C11 -65.5(4)
N2 C2 C10 C11 113.6(3)
C3 C2 C10 C15 113.2(3)
N2 C2 C10 C15 -67.7(3)
C15 C10 C11 C12 -0.8(4)
C2 C10 C11 C12 177.9(3)
C10 C11 C12 C13 0.7(5)
C11 C12 C13 C14 0.1(5)
C12 C13 C14 C15 -0.8(4)
C13 C14 C15 C10 0.8(4)
C11 C10 C15 C14 0.0(4)
C2 C10 C15 C14 -178.7(2)
N1 C1 C17 O1 146.5(2)
N2 C1 C17 O1 -43.3(3)
N1 C1 C17 C23 22.4(3)
N2 C1 C17 C23 -167.3(2)
N1 C1 C17 C18 -95.7(3)
N2 C1 C17 C18 74.5(3)
O1 C17 C18 N9 -178.82(18)
C23 C17 C18 N9 -61.5(2)
C1 C17 C18 N9 62.0(2)
O1 C17 C18 C19 2.1(3)
C23 C17 C18 C19 119.4(2)
C1 C17 C18 C19 -117.1(2)
N9 C18 C19 C20 0.7(4)
C17 C18 C19 C20 179.7(2)
C18 C19 C20 C21 -1.4(4)
C19 C20 C21 C22 0.7(4)
C20 C21 C22 N9 0.9(4)
O1 C17 C23 N5 -142.4(2)
C1 C17 C23 N5 -17.4(3)
C18 C17 C23 N5 100.5(3)
O1 C17 C23 N6 43.4(3)
C1 C17 C23 N6 168.3(2)
C18 C17 C23 N6 -73.7(3)
N5 C24 C25 N6 0.1(3)
N4 C29 C30 N3 0.1(3)
N10 C31 C32 C33 0.8(4)
C36 C31 C32 C33 177.9(2)
C31 C32 C33 C34 -1.5(4)
C32 C33 C34 C35 1.4(4)
C33 C34 C35 N10 -0.6(4)
N3 C28 C36 O2 -144.9(2)
N4 C28 C36 O2 41.2(3)
N3 C28 C36 C37 -19.4(3)
N4 C28 C36 C37 166.7(2)
N3 C28 C36 C31 98.2(3)
N4 C28 C36 C31 -75.7(3)
N10 C31 C36 O2 -179.19(19)
C32 C31 C36 O2 3.5(3)
N10 C31 C36 C37 61.9(2)
C32 C31 C36 C37 -115.5(2)
N10 C31 C36 C28 -60.9(2)
C32 C31 C36 C28 121.7(2)
O2 C36 C37 N7 147.4(2)
C28 C36 C37 N7 22.8(3)
C31 C36 C37 N7 -96.2(3)
O2 C36 C37 N8 -40.3(3)
C28 C36 C37 N8 -164.9(2)
C31 C36 C37 N8 76.1(3)
N7 C38 C39 N8 -0.8(3)
C40 C38 C39 N8 174.9(2)
N7 C38 C39 C46 172.8(2)
C40 C38 C39 C46 -11.6(4)
C39 C38 C40 C45 -39.3(4)
N7 C38 C40 C45 135.8(2)
C39 C38 C40 C41 143.7(3)
N7 C38 C40 C41 -41.2(3)
C45 C40 C41 C42 -1.1(4)
C38 C40 C41 C42 175.9(2)
C40 C41 C42 C43 0.1(4)
C41 C42 C43 C44 0.9(4)
C42 C43 C44 C45 -0.8(4)
C43 C44 C45 C40 -0.3(4)
C41 C40 C45 C44 1.2(4)
C38 C40 C45 C44 -175.8(2)
C38 C39 C46 C51 125.7(3)
N8 C39 C46 C51 -61.9(3)
C38 C39 C46 C47 -51.8(3)
N8 C39 C46 C47 120.6(2)
C51 C46 C47 C48 0.3(4)
C39 C46 C47 C48 177.9(2)
C46 C47 C48 C49 1.1(4)
C47 C48 C49 C50 -0.9(4)
C48 C49 C50 C51 -0.5(4)
C47 C46 C51 C50 -1.8(4)
C39 C46 C51 C50 -179.2(2)
C49 C50 C51 C46 1.9(4)
N2 C1 N1 C3 0.5(3)
C17 C1 N1 C3 171.8(2)
N2 C1 N1 Cu1 -172.11(15)
C17 C1 N1 Cu1 -0.9(3)
C2 C3 N1 C1 -0.1(3)
C4 C3 N1 C1 -175.9(2)
C2 C3 N1 Cu1 172.28(16)
C4 C3 N1 Cu1 -3.5(3)
N3 Cu1 N1 C1 124.02(19)
N5 Cu1 N1 C1 -19.0(2)
N7 Cu1 N1 C1 -130.41(18)
N3 Cu1 N1 C3 -47.15(19)
N5 Cu1 N1 C3 169.85(18)
N7 Cu1 N1 C3 58.4(2)
N1 C1 N2 C2 -0.7(3)
C17 C1 N2 C2 -172.4(2)
N1 C1 N2 C16 175.9(2)
C17 C1 N2 C16 4.2(4)
C3 C2 N2 C1 0.6(3)
C10 C2 N2 C1 -178.7(2)
C3 C2 N2 C16 -176.3(2)
C10 C2 N2 C16 4.4(4)
N8 C37 N7 C38 0.8(3)
C36 C37 N7 C38 173.9(2)
N8 C37 N7 Cu1 -174.40(15)
C36 C37 N7 Cu1 -1.3(3)
C39 C38 N7 C37 0.0(3)
C40 C38 N7 C37 -175.9(2)
C39 C38 N7 Cu1 175.19(15)
C40 C38 N7 Cu1 -0.7(3)
N3 Cu1 N7 C37 -17.9(2)
N5 Cu1 N7 C37 125.29(19)
N1 Cu1 N7 C37 -125.63(19)
N3 Cu1 N7 C38 167.75(19)
N5 Cu1 N7 C38 -49.0(2)
N1 Cu1 N7 C38 60.0(2)
N7 C37 N8 C39 -1.4(3)
C36 C37 N8 C39 -174.8(2)
N7 C37 N8 C52 174.0(2)
C36 C37 N8 C52 0.6(4)
C38 C39 N8 C37 1.3(2)
C46 C39 N8 C37 -172.6(2)
C38 C39 N8 C52 -174.4(2)
C46 C39 N8 C52 11.8(3)
N6 C23 N5 C24 -0.2(3)
C17 C23 N5 C24 -175.0(2)
N6 C23 N5 Cu1 166.15(15)
C17 C23 N5 Cu1 -8.7(3)
C25 C24 N5 C23 0.1(3)
C25 C24 N5 Cu1 -165.96(17)
N3 Cu1 N5 C23 -85.0(2)
N1 Cu1 N5 C23 23.5(2)
N7 Cu1 N5 C23 167.57(19)
N3 Cu1 N5 C24 78.6(2)
N1 Cu1 N5 C24 -172.9(2)
N7 Cu1 N5 C24 -28.9(2)
N5 C23 N6 C25 0.2(3)
C17 C23 N6 C25 175.3(2)
N5 C23 N6 C26 -177.6(2)
C17 C23 N6 C26 -2.5(4)
C24 C25 N6 C23 -0.2(3)
C24 C25 N6 C26 177.8(2)
N4 C28 N3 C30 -0.1(3)
C36 C28 N3 C30 -174.6(2)
N4 C28 N3 Cu1 168.92(15)
C36 C28 N3 Cu1 -5.6(3)
C29 C30 N3 C28 0.0(3)
C29 C30 N3 Cu1 -169.14(17)
N5 Cu1 N3 C28 -88.9(2)
N1 Cu1 N3 C28 164.48(19)
N7 Cu1 N3 C28 21.2(2)
N5 Cu1 N3 C30 78.2(2)
N1 Cu1 N3 C30 -28.5(2)
N7 Cu1 N3 C30 -171.71(19)
N3 C28 N4 C29 0.1(3)
C36 C28 N4 C29 174.9(2)
N3 C28 N4 C54 -179.2(2)
C36 C28 N4 C54 -4.4(4)
C30 C29 N4 C28 -0.1(3)
C30 C29 N4 C54 179.3(2)
C21 C22 N9 C18 -1.7(4)
C19 C18 N9 C22 0.8(4)
C17 C18 N9 C22 -178.3(2)
C32 C31 N10 C35 0.0(3)
C36 C31 N10 C35 -177.3(2)
C34 C35 N10 C31 -0.1(4)
C23 C17 O1 C27 63.8(2)
C1 C17 O1 C27 -63.6(2)
C18 C17 O1 C27 179.80(19)
C37 C36 O2 C53 -63.2(2)
C28 C36 O2 C53 64.0(2)
C31 C36 O2 C53 -178.56(19)
F4 C55 S2 O7 -178.21(19)
F6 C55 S2 O7 -57.6(2)
F5 C55 S2 O7 61.4(2)
F4 C55 S2 O8 -58.1(2)
F6 C55 S2 O8 62.6(2)
F5 C55 S2 O8 -178.48(18)
F4 C55 S2 O6 61.4(2)
F6 C55 S2 O6 -177.94(19)
F5 C55 S2 O6 -59.0(2)
F3 C56 S73 O5 -179.6(2)
F2 C56 S73 O5 -59.6(2)
F1 C56 S73 O5 60.1(2)
F3 C56 S73 O4 60.2(2)
F2 C56 S73 O4 -179.75(18)
F1 C56 S73 O4 -60.0(2)
F3 C56 S73 O3 -59.4(2)
F2 C56 S73 O3 60.6(2)
F1 C56 S73 O3 -179.6(2)
